data_7120044
loop_
_publ_author_name
'Zhang, Wenxing'
'Sheng, Wanle'
'Yu, Changjiang'
'Wei, Yun'
'Wang, Hua'
'Hao, Erhong'
'Jiao, Lijuan'

_publ_section_title
;
 One-pot synthesis and properties of well-defined butadiynylene-BODIPY
 oligomers
;
_journal_name_full 'Chem. Commun.'
_journal_paper_doi 10.1039/C7CC02393F
_journal_year 2017
_chemical_formula_sum 'C54 H60 B2 F4 N4 Si2'
_chemical_formula_weight 918.86
_chemical_name_systematic 'BODIPY dimer'
_space_group_IT_number 60
_symmetry_cell_setting orthorhombic
_symmetry_space_group_name_Hall '-P 2n 2ab'
_symmetry_space_group_name_H-M 'P b c n'
_atom_sites_solution_hydrogens geom
_atom_sites_solution_primary direct
_atom_sites_solution_secondary difmap
_audit_creation_method SHELXL-97
_audit_update_record
;
2017-03-25 deposited with the CCDC.
2017-04-18 downloaded from the CCDC.
;
_cell_angle_alpha 90.00
_cell_angle_beta 90.00
_cell_angle_gamma 90.00
_cell_formula_units_Z 8
_cell_length_a 23.7144(19)
_cell_length_b 16.4758(13)
_cell_length_c 29.359(2)
_cell_measurement_reflns_used 6797
_cell_measurement_temperature 293(2)
_cell_measurement_theta_max 20.48
_cell_measurement_theta_min 2.23
_cell_volume 11471.0(15)
_computing_cell_refinement 'Bruker SMART'
_computing_data_collection 'Bruker SMART'
_computing_data_reduction 'Bruker SAINT'
_computing_molecular_graphics 'Bruker SHELXTL'
_computing_publication_material 'Bruker SHELXTL'
_computing_structure_refinement 'SHELXL-97 (Sheldrick, 1997)'
_computing_structure_solution 'SHELXS-97 (Sheldrick, 1990)'
_diffrn_ambient_temperature 293(2)
_diffrn_measured_fraction_theta_full 1.000
_diffrn_measured_fraction_theta_max 1.000
_diffrn_measurement_device_type 'CCD area detector'
_diffrn_measurement_method 'phi and omega scans'
_diffrn_radiation_monochromator graphite
_diffrn_radiation_source 'fine-focus sealed tube'
_diffrn_radiation_type MoK\a
_diffrn_radiation_wavelength 0.71073
_diffrn_reflns_av_R_equivalents 0.1403
_diffrn_reflns_av_sigmaI/netI 0.0747
_diffrn_reflns_limit_h_max 27
_diffrn_reflns_limit_h_min -26
_diffrn_reflns_limit_k_max 19
_diffrn_reflns_limit_k_min -18
_diffrn_reflns_limit_l_max 34
_diffrn_reflns_limit_l_min -34
_diffrn_reflns_number 77378
_diffrn_reflns_theta_full 24.50
_diffrn_reflns_theta_max 24.50
_diffrn_reflns_theta_min 1.39
_exptl_absorpt_coefficient_mu 0.110
_exptl_absorpt_correction_T_max 0.9773
_exptl_absorpt_correction_T_min 0.9730
_exptl_absorpt_correction_type multi-scan
_exptl_crystal_colour red
_exptl_crystal_density_diffrn 1.064
_exptl_crystal_density_method 'not measured'
_exptl_crystal_description block
_exptl_crystal_F_000 3888
_exptl_crystal_preparation ', Luminescent'
_exptl_crystal_size_max 0.25
_exptl_crystal_size_mid 0.23
_exptl_crystal_size_min 0.21
_refine_diff_density_max 0.481
_refine_diff_density_min -0.935
_refine_diff_density_rms 0.078
_refine_ls_extinction_method none
_refine_ls_goodness_of_fit_ref 0.976
_refine_ls_hydrogen_treatment mixed
_refine_ls_matrix_type full
_refine_ls_number_parameters 678
_refine_ls_number_reflns 9549
_refine_ls_number_restraints 1569
_refine_ls_restrained_S_all 0.996
_refine_ls_R_factor_all 0.2273
_refine_ls_R_factor_gt 0.1275
_refine_ls_shift/su_max 0.011
_refine_ls_shift/su_mean 0.000
_refine_ls_structure_factor_coef Fsqd
_refine_ls_weighting_details 'calc w=1/[\s^2^(Fo^2^)+(0.2550P)^2^+23.2151P] where P=(Fo^2^+2Fc^2^)/3'
_refine_ls_weighting_scheme calc
_refine_ls_wR_factor_gt 0.3584
_refine_ls_wR_factor_ref 0.4482
_reflns_number_gt 4247
_reflns_number_total 9549
_reflns_threshold_expression >2sigma(I)
_cod_data_source_file c7cc02393f2.cif
_cod_data_source_block 150724a
_cod_depositor_comments
;
The following automatic conversions were performed:

'_symmetry_cell_setting' value 'Orthorhombic' changed to
'orthorhombic' according to
/home/data/users/saulius/crontab/automatic-downloads/rss-feeds/RSC/lib/dictionaries/cif_core.dic
dictionary named 'cif_core.dic' version 2.4.2 from 2011-04-26.

Automatic conversion script
Id: cif_fix_values 4973 2017-02-22 13:04:09Z antanas 
;
_cod_original_sg_symbol_H-M P_b_c_n
_cod_database_code 7120044

loop_
_symmetry_equiv_pos_as_xyz
'x, y, z'
'-x+1/2, -y+1/2, z+1/2'
'x+1/2, -y+1/2, -z'
'-x, y, -z+1/2'
'-x, -y, -z'
'x-1/2, y-1/2, -z-1/2'
'-x-1/2, y-1/2, z'
'x, -y, z-1/2'

loop_
_atom_site_label
_atom_site_type_symbol
_atom_site_fract_x
_atom_site_fract_y
_atom_site_fract_z
_atom_site_U_iso_or_equiv
_atom_site_adp_type
_atom_site_occupancy
_atom_site_symmetry_multiplicity
_atom_site_calc_flag
_atom_site_refinement_flags
_atom_site_disorder_assembly
_atom_site_disorder_group
B1 B 0.3248(3) 0.0956(4) 0.0668(2) 0.0562(17) Uani 1 1 d . . .
B2 B 0.2112(3) 0.3266(4) 0.2435(2) 0.0553(17) Uani 1 1 d . . .
C1 C 0.3919(2) 0.0769(4) 0.1339(2) 0.0683(12) Uani 1 1 d U . .
C2 C 0.3892(2) 0.0778(4) 0.1818(2) 0.0707(13) Uani 1 1 d U . .
C3 C 0.3342(3) 0.0865(3) 0.1950(2) 0.0689(11) Uani 1 1 d U . .
C4 C 0.3022(2) 0.0921(3) 0.1541(2) 0.0635(10) Uani 1 1 d U . .
C5 C 0.2445(2) 0.1038(3) 0.14570(19) 0.0622(10) Uani 1 1 d U A .
C6 C 0.2235(2) 0.1087(3) 0.1013(2) 0.0626(10) Uani 1 1 d U . .
C7 C 0.1687(2) 0.1185(4) 0.0840(2) 0.0665(11) Uani 1 1 d U . .
C8 C 0.1745(2) 0.1231(4) 0.0368(2) 0.0706(13) Uani 1 1 d U . .
C9 C 0.2315(2) 0.1172(4) 0.0260(2) 0.0666(12) Uani 1 1 d U . .
C10 C 0.4422(2) 0.0699(4) 0.1047(2) 0.0847(19) Uani 1 1 d U . .
H10A H 0.4409 0.0196 0.0883 0.127 Uiso 1 1 calc R . .
H10B H 0.4755 0.0713 0.1233 0.127 Uiso 1 1 calc R . .
H10C H 0.4430 0.1143 0.0836 0.127 Uiso 1 1 calc R . .
C11 C 0.4378(3) 0.0714(4) 0.2109(2) 0.0771(14) Uani 1 1 d U . .
C13 C 0.3164(3) 0.0892(4) 0.2439(2) 0.0823(16) Uani 1 1 d U . .
H13A H 0.3472 0.0726 0.2629 0.123 Uiso 1 1 calc R . .
H13B H 0.2850 0.0533 0.2484 0.123 Uiso 1 1 calc R . .
H13C H 0.3054 0.1436 0.2517 0.123 Uiso 1 1 calc R . .
C14 C 0.1127(2) 0.1226(4) 0.1076(2) 0.0789(16) Uani 1 1 d U . .
H14A H 0.0830 0.1191 0.0854 0.118 Uiso 1 1 calc R . .
H14B H 0.1097 0.1730 0.1238 0.118 Uiso 1 1 calc R . .
H14C H 0.1095 0.0782 0.1287 0.118 Uiso 1 1 calc R . .
C15 C 0.2576(3) 0.1190(4) -0.0205(2) 0.0819(18) Uani 1 1 d U . .
H15A H 0.2818 0.1655 -0.0230 0.123 Uiso 1 1 calc R . .
H15B H 0.2285 0.1221 -0.0431 0.123 Uiso 1 1 calc R . .
H15C H 0.2793 0.0705 -0.0251 0.123 Uiso 1 1 calc R . .
C16 C 0.1299(3) 0.1339(4) 0.0050(2) 0.0789(14) Uani 1 1 d U . .
C17 C 0.0915(3) 0.1439(5) -0.0206(3) 0.0981(15) Uani 1 1 d U A .
C18 C -0.0293(5) 0.1904(9) -0.0218(5) 0.142(3) Uani 0.442(5) 1 d PDU A 1
H18A H -0.0596 0.2078 -0.0411 0.212 Uiso 0.442(5) 1 calc PR A 1
H18B H -0.0182 0.2342 -0.0022 0.212 Uiso 0.442(5) 1 calc PR A 1
H18C H -0.0414 0.1452 -0.0037 0.212 Uiso 0.442(5) 1 calc PR A 1
C19 C 0.0513(6) 0.2426(7) -0.0943(5) 0.143(3) Uani 0.442(5) 1 d PDU A 1
H19A H 0.0215 0.2543 -0.1154 0.214 Uiso 0.442(5) 1 calc PR A 1
H19B H 0.0844 0.2263 -0.1107 0.214 Uiso 0.442(5) 1 calc PR A 1
H19C H 0.0595 0.2902 -0.0766 0.214 Uiso 0.442(5) 1 calc PR A 1
C20 C 0.0142(7) 0.0712(6) -0.0904(5) 0.149(4) Uani 0.442(5) 1 d PDU A 1
H20A H 0.0178 0.0234 -0.0719 0.224 Uiso 0.442(5) 1 calc PR A 1
H20B H 0.0404 0.0683 -0.1153 0.224 Uiso 0.442(5) 1 calc PR A 1
H20C H -0.0235 0.0746 -0.1021 0.224 Uiso 0.442(5) 1 calc PR A 1
C18' C -0.0087(5) 0.2451(6) -0.0312(4) 0.144(3) Uani 0.558(5) 1 d PDU A 2
H18D H -0.0433 0.2535 -0.0475 0.216 Uiso 0.558(5) 1 calc PR A 2
H18E H 0.0141 0.2932 -0.0330 0.216 Uiso 0.558(5) 1 calc PR A 2
H18F H -0.0169 0.2333 0.0002 0.216 Uiso 0.558(5) 1 calc PR A 2
C19' C 0.0505(6) 0.1789(8) -0.1134(3) 0.146(3) Uani 0.558(5) 1 d PDU A 2
H19D H 0.0200 0.2036 -0.1298 0.220 Uiso 0.558(5) 1 calc PR A 2
H19E H 0.0604 0.1284 -0.1277 0.220 Uiso 0.558(5) 1 calc PR A 2
H19F H 0.0825 0.2145 -0.1136 0.220 Uiso 0.558(5) 1 calc PR A 2
C20' C -0.0188(5) 0.0710(7) -0.0537(5) 0.146(3) Uani 0.558(5) 1 d PDU A 2
H20D H -0.0399 0.0724 -0.0258 0.218 Uiso 0.558(5) 1 calc PR A 2
H20E H 0.0030 0.0220 -0.0550 0.218 Uiso 0.558(5) 1 calc PR A 2
H20F H -0.0443 0.0727 -0.0791 0.218 Uiso 0.558(5) 1 calc PR A 2
C21 C 0.2028(2) 0.1100(3) 0.1857(2) 0.0730(10) Uani 1 1 d DU . .
C22 C 0.1900(4) 0.0236(7) 0.2037(4) 0.0887(5) Uani 0.442(5) 1 d PDU A 1
C23 C 0.1553(4) 0.0276(8) 0.2474(4) 0.0898(6) Uani 0.442(5) 1 d PDU A 1
C24 C 0.0982(4) 0.0679(9) 0.2401(3) 0.1033(15) Uani 0.442(5) 1 d PDU A 1
C25 C 0.0618(5) 0.0553(8) 0.2845(3) 0.1162(18) Uani 0.442(5) 1 d PDU A 1
C26 C 0.0708(3) 0.1281(5) 0.3150(3) 0.1322(16) Uani 1 1 d DU . .
C27 C 0.0309(4) 0.1278(7) 0.3563(3) 0.193(4) Uani 1 1 d DU A .
H27A H 0.0122 0.0763 0.3582 0.289 Uiso 1 1 calc R . .
H27B H 0.0034 0.1701 0.3528 0.289 Uiso 1 1 calc R . .
H27C H 0.0522 0.1369 0.3836 0.289 Uiso 1 1 calc R . .
C28 C 0.3184(2) 0.3123(3) 0.2503(2) 0.0611(12) Uani 1 1 d U . .
C29 C 0.3650(2) 0.3050(3) 0.2212(2) 0.0640(12) Uani 1 1 d U . .
C30 C 0.3462(2) 0.3059(3) 0.1767(2) 0.0601(10) Uani 1 1 d U . .
C31 C 0.2868(2) 0.3126(3) 0.17877(19) 0.0565(10) Uani 1 1 d U . .
C32 C 0.2460(2) 0.3182(3) 0.14450(18) 0.0564(10) Uani 1 1 d U . .
C33 C 0.1884(2) 0.3293(3) 0.15590(19) 0.0559(11) Uani 1 1 d U . .
C34 C 0.1395(2) 0.3389(3) 0.12854(19) 0.0579(11) Uani 1 1 d U . .
C35 C 0.0954(2) 0.3484(3) 0.1589(2) 0.0613(12) Uani 1 1 d U . .
C36 C 0.1161(2) 0.3452(3) 0.2035(2) 0.0609(12) Uani 1 1 d U . .
C37 C 0.3184(3) 0.3141(4) 0.3009(2) 0.0817(18) Uani 1 1 d U . .
H37A H 0.3458 0.3526 0.3113 0.123 Uiso 1 1 calc R . .
H37B H 0.3276 0.2612 0.3124 0.123 Uiso 1 1 calc R . .
H37C H 0.2817 0.3296 0.3116 0.123 Uiso 1 1 calc R . .
C38 C 0.4230(2) 0.3017(4) 0.2356(2) 0.0663(13) Uani 1 1 d U . .
C39 C 0.4716(2) 0.3007(4) 0.2446(2) 0.0685(14) Uani 1 1 d U . .
C40 C 0.3859(2) 0.3008(4) 0.1373(2) 0.0697(15) Uani 1 1 d U . .
H40A H 0.3857 0.3514 0.1210 0.104 Uiso 1 1 calc R . .
H40B H 0.3744 0.2578 0.1173 0.104 Uiso 1 1 calc R . .
H40C H 0.4233 0.2901 0.1483 0.104 Uiso 1 1 calc R . .
C41 C 0.1322(2) 0.3403(4) 0.0782(2) 0.0674(15) Uani 1 1 d U . .
H41A H 0.1398 0.2873 0.0661 0.101 Uiso 1 1 calc R . .
H41B H 0.1578 0.3788 0.0651 0.101 Uiso 1 1 calc R . .
H41C H 0.0941 0.3556 0.0710 0.101 Uiso 1 1 calc R . .
C42 C 0.0835(2) 0.3513(4) 0.2468(2) 0.0729(17) Uani 1 1 d U . .
H42A H 0.1003 0.3167 0.2694 0.109 Uiso 1 1 calc R . .
H42B H 0.0453 0.3347 0.2416 0.109 Uiso 1 1 calc R . .
H42C H 0.0841 0.4064 0.2574 0.109 Uiso 1 1 calc R . .
C43 C 0.0371(2) 0.3615(4) 0.1467(2) 0.0668(13) Uani 1 1 d U . .
C44 C -0.0098(2) 0.3758(4) 0.1337(2) 0.0761(14) Uani 1 1 d U . .
C45 C -0.1048(4) 0.4939(6) 0.1441(3) 0.141(3) Uani 1 1 d U . .
H45A H -0.1259 0.4742 0.1697 0.212 Uiso 1 1 calc R . .
H45B H -0.1287 0.5268 0.1253 0.212 Uiso 1 1 calc R . .
H45C H -0.0736 0.5259 0.1547 0.212 Uiso 1 1 calc R . .
C46 C -0.1285(4) 0.3268(6) 0.1156(4) 0.148(3) Uani 1 1 d U . .
H46A H -0.1204 0.2850 0.0937 0.221 Uiso 1 1 calc R . .
H46B H -0.1655 0.3481 0.1102 0.221 Uiso 1 1 calc R . .
H46C H -0.1267 0.3044 0.1458 0.221 Uiso 1 1 calc R . .
C47 C -0.0660(4) 0.4403(7) 0.0513(3) 0.138(3) Uani 1 1 d U . .
H47A H -0.0428 0.4881 0.0514 0.207 Uiso 1 1 calc R . .
H47B H -0.1015 0.4524 0.0373 0.207 Uiso 1 1 calc R . .
H47C H -0.0474 0.3981 0.0345 0.207 Uiso 1 1 calc R . .
C48 C 0.2630(2) 0.3134(3) 0.09577(19) 0.0618(11) Uani 1 1 d U . .
H48A H 0.2318 0.2921 0.0781 0.074 Uiso 1 1 calc R . .
H48B H 0.2943 0.2758 0.0929 0.074 Uiso 1 1 calc R . .
C49 C 0.2804(2) 0.3954(3) 0.0763(2) 0.0679(12) Uani 1 1 d U . .
H49A H 0.2478 0.4309 0.0762 0.081 Uiso 1 1 calc R . .
H49B H 0.3085 0.4194 0.0961 0.081 Uiso 1 1 calc R . .
C50 C 0.3041(3) 0.3910(5) 0.0286(2) 0.0899(16) Uani 1 1 d U . .
H50A H 0.3215 0.4427 0.0213 0.108 Uiso 1 1 calc R . .
H50B H 0.3333 0.3499 0.0278 0.108 Uiso 1 1 calc R . .
C51 C 0.2617(3) 0.3720(5) -0.0067(2) 0.1043(16) Uani 1 1 d U . .
H51A H 0.2302 0.4091 -0.0035 0.125 Uiso 1 1 calc R . .
H51B H 0.2476 0.3175 -0.0016 0.125 Uiso 1 1 calc R . .
C52 C 0.2838(4) 0.3774(6) -0.0546(3) 0.128(2) Uani 1 1 d U . .
H52A H 0.3121 0.3356 -0.0595 0.154 Uiso 1 1 calc R . .
H52B H 0.3015 0.4298 -0.0594 0.154 Uiso 1 1 calc R . .
C53 C 0.2333(4) 0.3658(7) -0.0899(3) 0.149(2) Uani 1 1 d U . .
H53A H 0.2187 0.3109 -0.0888 0.178 Uiso 1 1 calc R . .
H53B H 0.2029 0.4036 -0.0836 0.178 Uiso 1 1 calc R . .
C54 C 0.2601(6) 0.3833(8) -0.1360(4) 0.190(4) Uani 1 1 d U . .
H54A H 0.2729 0.4385 -0.1369 0.285 Uiso 1 1 calc R . .
H54B H 0.2327 0.3748 -0.1597 0.285 Uiso 1 1 calc R . .
H54C H 0.2915 0.3475 -0.1407 0.285 Uiso 1 1 calc R . .
C22' C 0.1766(4) 0.0260(6) 0.1955(3) 0.0796(13) Uani 0.558(5) 1 d PDU A 2
C23' C 0.1277(4) 0.0328(7) 0.2291(3) 0.1000(15) Uani 0.558(5) 1 d PDU A 2
C24' C 0.1487(4) 0.0554(8) 0.2760(3) 0.1044(15) Uani 0.558(5) 1 d PDU A 2
C25' C 0.1010(4) 0.0489(7) 0.3113(3) 0.1173(18) Uani 0.558(5) 1 d PDU A 2
F1 F 0.34099(13) 0.02796(19) 0.04267(11) 0.0731(10) Uani 1 1 d . . .
F2 F 0.35182(12) 0.16369(19) 0.04895(11) 0.0695(9) Uani 1 1 d . . .
F3 F 0.20725(13) 0.3948(2) 0.26975(11) 0.0762(10) Uani 1 1 d . . .
F4 F 0.19672(12) 0.2587(2) 0.26874(10) 0.0719(10) Uani 1 1 d . . .
N1 N 0.34015(17) 0.0862(3) 0.11724(15) 0.0583(13) Uani 1 1 d . . .
N2 N 0.26079(17) 0.1075(3) 0.06398(14) 0.0531(12) Uani 1 1 d . . .
N3 N 0.27171(16) 0.3169(3) 0.22476(14) 0.0543(12) Uani 1 1 d . . .
N4 N 0.17213(16) 0.3341(2) 0.20121(14) 0.0514(12) Uani 1 1 d . . .
Si1 Si 0.02930(11) 0.1604(2) -0.05617(10) 0.1538(13) Uani 1 1 d D . .
Si2 Si -0.07778(7) 0.40629(17) 0.11032(8) 0.1031(8) Uani 1 1 d . . .
C12 C 0.4771(3) 0.0704(4) 0.2360(2) 0.0795(15) Uani 1 1 d U . .

loop_
_atom_site_aniso_label
_atom_site_aniso_U_11
_atom_site_aniso_U_22
_atom_site_aniso_U_33
_atom_site_aniso_U_23
_atom_site_aniso_U_13
_atom_site_aniso_U_12
B1 0.049(3) 0.054(4) 0.066(4) 0.010(3) 0.004(3) 0.002(3)
B2 0.040(3) 0.071(4) 0.055(3) -0.004(3) -0.003(3) 0.001(3)
C1 0.056(2) 0.066(2) 0.083(2) 0.006(2) -0.007(2) 0.003(2)
C2 0.064(2) 0.065(2) 0.083(2) 0.006(2) -0.014(2) 0.001(2)
C3 0.065(2) 0.064(2) 0.078(2) 0.0031(19) -0.0059(19) 0.0045(19)
C4 0.0585(19) 0.0609(19) 0.0711(19) 0.0036(18) -0.0013(18) 0.0039(18)
C5 0.0555(17) 0.0595(18) 0.0716(18) 0.0018(17) 0.0018(17) 0.0010(17)
C6 0.0533(19) 0.0640(19) 0.0706(19) 0.0035(18) 0.0020(18) 0.0034(18)
C7 0.053(2) 0.069(2) 0.077(2) 0.002(2) 0.000(2) 0.005(2)
C8 0.058(2) 0.074(2) 0.081(2) 0.000(2) -0.010(2) 0.012(2)
C9 0.056(2) 0.071(2) 0.073(2) 0.005(2) -0.002(2) 0.011(2)
C10 0.058(3) 0.089(4) 0.108(4) 0.014(3) -0.010(3) 0.011(3)
C11 0.069(3) 0.074(3) 0.088(3) 0.003(2) -0.018(2) 0.005(2)
C13 0.083(3) 0.081(3) 0.083(3) 0.009(3) -0.010(3) 0.005(3)
C14 0.058(3) 0.087(3) 0.092(3) 0.001(3) 0.004(3) 0.003(3)
C15 0.078(4) 0.095(4) 0.072(3) 0.006(3) 0.003(3) 0.018(3)
C16 0.063(3) 0.088(3) 0.086(3) 0.000(2) -0.011(2) 0.013(2)
C17 0.077(3) 0.112(3) 0.106(3) 0.001(3) -0.017(3) 0.020(3)
C18 0.108(6) 0.165(6) 0.152(6) 0.000(6) -0.020(6) 0.013(6)
C19 0.110(6) 0.162(6) 0.156(6) 0.000(6) -0.026(6) 0.023(6)
C20 0.122(6) 0.165(6) 0.160(6) -0.007(6) -0.026(6) 0.019(6)
C18' 0.115(6) 0.161(6) 0.156(6) 0.007(6) -0.029(6) 0.026(6)
C19' 0.115(6) 0.174(6) 0.150(6) 0.008(6) -0.021(6) 0.009(6)
C20' 0.113(6) 0.167(6) 0.157(6) 0.004(6) -0.026(6) 0.003(6)
C21 0.0668(19) 0.0725(19) 0.0797(19) 0.0038(18) 0.0136(18) -0.0001(18)
C22 0.0827(9) 0.0892(9) 0.0944(9) 0.0021(9) 0.0167(9) 0.0002(9)
C23 0.0837(10) 0.0903(10) 0.0953(10) 0.0019(10) 0.0171(10) 0.0003(10)
C24 0.094(3) 0.106(3) 0.109(3) 0.003(3) 0.023(3) 0.000(3)
C25 0.105(3) 0.121(3) 0.122(3) 0.002(3) 0.023(3) 0.000(3)
C26 0.122(3) 0.136(3) 0.139(3) 0.000(3) 0.026(3) -0.003(3)
C27 0.174(7) 0.202(7) 0.203(7) -0.009(7) 0.051(6) -0.005(7)
C28 0.044(2) 0.065(2) 0.075(2) 0.005(2) -0.007(2) 0.001(2)
C29 0.045(2) 0.067(2) 0.080(2) 0.001(2) -0.006(2) 0.003(2)
C30 0.0438(19) 0.060(2) 0.076(2) 0.0024(19) 0.0000(18) 0.0005(18)
C31 0.0396(18) 0.0587(19) 0.071(2) -0.0013(18) -0.0011(18) 0.0000(17)
C32 0.0430(17) 0.0564(18) 0.0697(18) -0.0003(17) 0.0007(17) -0.0002(16)
C33 0.0391(19) 0.060(2) 0.069(2) -0.0024(19) -0.0016(18) 0.0026(18)
C34 0.0395(19) 0.064(2) 0.071(2) -0.0039(19) -0.0046(19) 0.0016(18)
C35 0.037(2) 0.070(2) 0.076(2) -0.002(2) -0.006(2) 0.001(2)
C36 0.040(2) 0.070(2) 0.073(2) -0.002(2) -0.004(2) 0.003(2)
C37 0.060(3) 0.104(4) 0.081(4) 0.013(3) -0.017(3) -0.002(3)
C38 0.039(2) 0.074(3) 0.086(3) -0.001(2) -0.003(2) -0.001(2)
C39 0.041(2) 0.074(3) 0.090(3) 0.003(3) -0.006(2) 0.001(2)
C40 0.043(3) 0.081(3) 0.085(3) -0.004(3) 0.004(3) 0.002(2)
C41 0.051(3) 0.074(3) 0.078(3) -0.001(3) -0.011(2) 0.005(2)
C42 0.037(3) 0.098(4) 0.083(3) -0.001(3) -0.001(3) 0.007(3)
C43 0.042(2) 0.081(3) 0.077(3) 0.000(2) -0.007(2) 0.004(2)
C44 0.045(2) 0.097(3) 0.087(3) 0.002(3) -0.009(2) 0.002(2)
C45 0.097(5) 0.179(6) 0.148(6) 0.018(6) -0.004(5) 0.039(5)
C46 0.090(5) 0.193(7) 0.159(6) 0.015(6) -0.046(5) -0.025(5)
C47 0.098(5) 0.198(7) 0.118(5) 0.015(5) -0.028(4) -0.013(5)
C48 0.0504(19) 0.064(2) 0.071(2) -0.0040(19) 0.0002(18) 0.0045(18)
C49 0.060(2) 0.071(2) 0.073(2) -0.002(2) 0.005(2) 0.000(2)
C50 0.089(3) 0.098(3) 0.083(3) 0.007(3) 0.009(3) 0.004(3)
C51 0.110(3) 0.115(3) 0.088(3) 0.000(3) 0.004(3) 0.009(3)
C52 0.140(4) 0.144(4) 0.100(4) 0.003(4) 0.003(3) 0.013(4)
C53 0.160(5) 0.174(5) 0.112(4) 0.002(4) 0.002(4) 0.008(5)
C54 0.208(7) 0.212(7) 0.151(7) 0.005(7) -0.001(7) 0.015(7)
C22' 0.073(2) 0.079(2) 0.087(2) 0.005(2) 0.016(2) 0.000(2)
C23' 0.092(3) 0.101(3) 0.107(3) 0.002(3) 0.023(3) 0.002(3)
C24' 0.098(3) 0.107(3) 0.108(3) 0.002(3) 0.023(3) -0.001(3)
C25' 0.110(3) 0.121(3) 0.121(3) 0.002(3) 0.023(3) 0.001(3)
F1 0.0657(19) 0.069(2) 0.084(2) -0.0116(17) 0.0049(17) 0.0160(16)
F2 0.0552(18) 0.075(2) 0.079(2) 0.0123(17) 0.0087(16) -0.0005(16)
F3 0.0580(19) 0.088(2) 0.082(2) -0.0208(18) -0.0049(17) 0.0098(17)
F4 0.0511(17) 0.091(2) 0.074(2) 0.0218(17) -0.0006(15) -0.0073(16)
N1 0.042(2) 0.062(3) 0.071(3) 0.004(2) -0.004(2) 0.006(2)
N2 0.049(2) 0.056(3) 0.054(2) 0.001(2) -0.003(2) 0.002(2)
N3 0.037(2) 0.063(3) 0.063(3) 0.004(2) -0.007(2) 0.004(2)
N4 0.031(2) 0.062(3) 0.061(3) 0.001(2) 0.0014(19) 0.0024(19)
Si1 0.1045(17) 0.224(3) 0.133(2) -0.004(2) -0.0539(16) 0.052(2)
Si2 0.0418(10) 0.164(2) 0.1038(15) 0.0247(14) -0.0224(10) -0.0054(12)
C12 0.071(3) 0.078(3) 0.090(3) 0.003(3) -0.019(2) 0.002(3)

loop_
_atom_type_symbol
_atom_type_description
_atom_type_scat_dispersion_real
_atom_type_scat_dispersion_imag
_atom_type_scat_source
C C 0.0033 0.0016 'International Tables Vol C Tables 4.2.6.8 and 6.1.1.4'
H H 0.0000 0.0000 'International Tables Vol C Tables 4.2.6.8 and 6.1.1.4'
B B 0.0013 0.0007 'International Tables Vol C Tables 4.2.6.8 and 6.1.1.4'
F F 0.0171 0.0103 'International Tables Vol C Tables 4.2.6.8 and 6.1.1.4'
N N 0.0061 0.0033 'International Tables Vol C Tables 4.2.6.8 and 6.1.1.4'
Si Si 0.0817 0.0704 'International Tables Vol C Tables 4.2.6.8 and 6.1.1.4'

loop_
_geom_angle_atom_site_label_1
_geom_angle_atom_site_label_2
_geom_angle_atom_site_label_3
_geom_angle
_geom_angle_site_symmetry_3
F1 B1 F2 109.3(5) .
F1 B1 N2 110.7(5) .
F2 B1 N2 109.4(4) .
F1 B1 N1 110.5(5) .
F2 B1 N1 109.5(5) .
N2 B1 N1 107.5(4) .
F3 B2 F4 110.3(5) .
F3 B2 N3 110.5(5) .
F4 B2 N3 109.8(5) .
F3 B2 N4 110.1(5) .
F4 B2 N4 110.1(4) .
N3 B2 N4 106.1(4) .
N1 C1 C2 108.9(5) .
N1 C1 C10 122.8(6) .
C2 C1 C10 128.2(5) .
C3 C2 C1 109.1(5) .
C3 C2 C11 127.1(6) .
C1 C2 C11 123.8(6) .
C2 C3 C4 106.1(5) .
C2 C3 C13 122.9(6) .
C4 C3 C13 131.0(6) .
C5 C4 N1 119.8(5) .
C5 C4 C3 132.6(5) .
N1 C4 C3 107.6(5) .
C6 C5 C4 121.3(5) .
C6 C5 C21 118.6(5) .
C4 C5 C21 120.1(5) .
C5 C6 N2 120.1(5) .
C5 C6 C7 132.3(5) .
N2 C6 C7 107.6(5) .
C8 C7 C6 105.8(5) .
C8 C7 C14 123.0(5) .
C6 C7 C14 131.2(6) .
C9 C8 C7 108.6(5) .
C9 C8 C16 125.6(6) .
C7 C8 C16 125.8(6) .
N2 C9 C8 109.0(5) .
N2 C9 C15 123.6(5) .
C8 C9 C15 127.4(5) .
C1 C10 H10A 109.5 .
C1 C10 H10B 109.5 .
H10A C10 H10B 109.5 .
C1 C10 H10C 109.5 .
H10A C10 H10C 109.5 .
H10B C10 H10C 109.5 .
C12 C11 C2 176.2(7) .
C3 C13 H13A 109.5 .
C3 C13 H13B 109.5 .
H13A C13 H13B 109.5 .
C3 C13 H13C 109.5 .
H13A C13 H13C 109.5 .
H13B C13 H13C 109.5 .
C7 C14 H14A 109.5 .
C7 C14 H14B 109.5 .
H14A C14 H14B 109.5 .
C7 C14 H14C 109.5 .
H14A C14 H14C 109.5 .
H14B C14 H14C 109.5 .
C9 C15 H15A 109.5 .
C9 C15 H15B 109.5 .
H15A C15 H15B 109.5 .
C9 C15 H15C 109.5 .
H15A C15 H15C 109.5 .
H15B C15 H15C 109.5 .
C17 C16 C8 178.0(8) .
C16 C17 Si1 175.8(7) .
Si1 C18 H18A 109.5 .
Si1 C18 H18B 109.5 .
Si1 C18 H18C 109.5 .
Si1 C19 H19A 109.5 .
Si1 C19 H19B 109.5 .
Si1 C19 H19C 109.5 .
Si1 C20 H20A 109.5 .
Si1 C20 H20B 109.5 .
Si1 C20 H20C 109.5 .
Si1 C18' H18D 109.5 .
Si1 C18' H18E 109.5 .
H18D C18' H18E 109.5 .
Si1 C18' H18F 109.5 .
H18D C18' H18F 109.5 .
H18E C18' H18F 109.5 .
Si1 C19' H19D 109.5 .
Si1 C19' H19E 109.5 .
H19D C19' H19E 109.5 .
Si1 C19' H19F 109.5 .
H19D C19' H19F 109.5 .
H19E C19' H19F 109.5 .
Si1 C20' H20D 109.5 .
Si1 C20' H20E 109.5 .
H20D C20' H20E 109.5 .
Si1 C20' H20F 109.5 .
H20D C20' H20F 109.5 .
H20E C20' H20F 109.5 .
C5 C21 C22' 110.0(5) .
C5 C21 C22 108.9(5) .
C22' C21 C22 14.9(6) .
C23 C22 C21 110.7(8) .
C24 C23 C22 112.2(8) .
C23 C24 C25 108.1(9) .
C26 C25 C24 107.9(9) .
C25' C26 C25 48.0(7) .
C25' C26 C27 110.5(7) .
C25 C26 C27 112.1(7) .
C26 C27 H27A 109.5 .
C26 C27 H27B 109.5 .
H27A C27 H27B 109.5 .
C26 C27 H27C 109.5 .
H27A C27 H27C 109.5 .
H27B C27 H27C 109.5 .
N3 C28 C29 108.3(5) .
N3 C28 C37 124.0(5) .
C29 C28 C37 127.7(5) .
C30 C29 C28 108.7(5) .
C30 C29 C38 125.9(5) .
C28 C29 C38 125.3(5) .
C29 C30 C31 106.4(5) .
C29 C30 C40 121.9(5) .
C31 C30 C40 131.7(5) .
N3 C31 C32 120.9(5) .
N3 C31 C30 107.5(5) .
C32 C31 C30 131.6(5) .
C31 C32 C33 120.3(5) .
C31 C32 C48 120.0(5) .
C33 C32 C48 119.7(5) .
N4 C33 C32 120.2(5) .
N4 C33 C34 107.9(4) .
C32 C33 C34 131.9(5) .
C35 C34 C33 105.5(5) .
C35 C34 C41 123.3(5) .
C33 C34 C41 131.2(5) .
C34 C35 C36 109.5(5) .
C34 C35 C43 125.6(5) .
C36 C35 C43 124.9(5) .
N4 C36 C35 107.8(5) .
N4 C36 C42 124.3(5) .
C35 C36 C42 127.9(5) .
C28 C37 H37A 109.5 .
C28 C37 H37B 109.5 .
H37A C37 H37B 109.5 .
C28 C37 H37C 109.5 .
H37A C37 H37C 109.5 .
H37B C37 H37C 109.5 .
C39 C38 C29 175.6(7) .
C38 C39 C39 179.1(7) 4_655
C30 C40 H40A 109.5 .
C30 C40 H40B 109.5 .
H40A C40 H40B 109.5 .
C30 C40 H40C 109.5 .
H40A C40 H40C 109.5 .
H40B C40 H40C 109.5 .
C34 C41 H41A 109.5 .
C34 C41 H41B 109.5 .
H41A C41 H41B 109.5 .
C34 C41 H41C 109.5 .
H41A C41 H41C 109.5 .
H41B C41 H41C 109.5 .
C36 C42 H42A 109.5 .
C36 C42 H42B 109.5 .
H42A C42 H42B 109.5 .
C36 C42 H42C 109.5 .
H42A C42 H42C 109.5 .
H42B C42 H42C 109.5 .
C44 C43 C35 174.8(7) .
C43 C44 Si2 173.9(6) .
Si2 C45 H45A 109.5 .
Si2 C45 H45B 109.5 .
H45A C45 H45B 109.5 .
Si2 C45 H45C 109.5 .
H45A C45 H45C 109.5 .
H45B C45 H45C 109.5 .
Si2 C46 H46A 109.5 .
Si2 C46 H46B 109.5 .
H46A C46 H46B 109.5 .
Si2 C46 H46C 109.5 .
H46A C46 H46C 109.5 .
H46B C46 H46C 109.5 .
Si2 C47 H47A 109.5 .
Si2 C47 H47B 109.5 .
H47A C47 H47B 109.5 .
Si2 C47 H47C 109.5 .
H47A C47 H47C 109.5 .
H47B C47 H47C 109.5 .
C32 C48 C49 112.8(5) .
C32 C48 H48A 109.0 .
C49 C48 H48A 109.0 .
C32 C48 H48B 109.0 .
C49 C48 H48B 109.0 .
H48A C48 H48B 107.8 .
C50 C49 C48 114.0(5) .
C50 C49 H49A 108.7 .
C48 C49 H49A 108.7 .
C50 C49 H49B 108.7 .
C48 C49 H49B 108.7 .
H49A C49 H49B 107.6 .
C51 C50 C49 114.1(6) .
C51 C50 H50A 108.7 .
C49 C50 H50A 108.7 .
C51 C50 H50B 108.7 .
C49 C50 H50B 108.7 .
H50A C50 H50B 107.6 .
C50 C51 C52 114.0(7) .
C50 C51 H51A 108.8 .
C52 C51 H51A 108.8 .
C50 C51 H51B 108.8 .
C52 C51 H51B 108.8 .
H51A C51 H51B 107.7 .
C51 C52 C53 109.8(7) .
C51 C52 H52A 109.7 .
C53 C52 H52A 109.7 .
C51 C52 H52B 109.7 .
C53 C52 H52B 109.7 .
H52A C52 H52B 108.2 .
C54 C53 C52 104.1(9) .
C54 C53 H53A 110.9 .
C52 C53 H53A 110.9 .
C54 C53 H53B 110.9 .
C52 C53 H53B 110.9 .
H53A C53 H53B 109.0 .
C53 C54 H54A 109.5 .
C53 C54 H54B 109.5 .
H54A C54 H54B 109.5 .
C53 C54 H54C 109.5 .
H54A C54 H54C 109.5 .
H54B C54 H54C 109.5 .
C23' C22' C21 111.1(7) .
C24' C23' C22' 110.9(8) .
C23' C24' C25' 110.8(8) .
C26 C25' C24' 109.9(9) .
C1 N1 C4 108.3(5) .
C1 N1 B1 125.9(5) .
C4 N1 B1 125.6(4) .
C9 N2 C6 109.0(4) .
C9 N2 B1 125.5(5) .
C6 N2 B1 125.6(4) .
C28 N3 C31 109.0(4) .
C28 N3 B2 125.0(4) .
C31 N3 B2 126.0(4) .
C36 N4 C33 109.3(4) .
C36 N4 B2 124.1(4) .
C33 N4 B2 126.5(4) .
C19' Si1 C18 134.9(7) .
C19' Si1 C18' 113.0(6) .
C18 Si1 C18' 34.2(6) .
C19' Si1 C20 70.8(6) .
C18 Si1 C20 112.5(6) .
C18' Si1 C20 138.4(7) .
C19' Si1 C17 109.7(5) .
C18 Si1 C17 110.2(5) .
C18' Si1 C17 106.5(5) .
C20 Si1 C17 110.8(6) .
C19' Si1 C19 38.5(6) .
C18 Si1 C19 111.2(6) .
C18' Si1 C19 79.6(6) .
C20 Si1 C19 108.5(6) .
C17 Si1 C19 103.3(6) .
C19' Si1 C20' 110.1(6) .
C18 Si1 C20' 73.8(6) .
C18' Si1 C20' 106.7(5) .
C20 Si1 C20' 42.4(6) .
C17 Si1 C20' 110.7(5) .
C19 Si1 C20' 141.4(7) .
C46 Si2 C44 111.1(4) .
C46 Si2 C47 114.0(5) .
C44 Si2 C47 107.6(3) .
C46 Si2 C45 106.9(5) .
C44 Si2 C45 108.5(4) .
C47 Si2 C45 108.5(5) .
C11 C12 C12 178.6(9) 4_655

loop_
_geom_bond_atom_site_label_1
_geom_bond_atom_site_label_2
_geom_bond_distance
_geom_bond_site_symmetry_2
B1 F1 1.375(7) .
B1 F2 1.395(7) .
B1 N2 1.533(7) .
B1 N1 1.533(8) .
B2 F3 1.366(7) .
B2 F4 1.384(7) .
B2 N3 1.545(7) .
B2 N4 1.555(7) .
C1 N1 1.331(7) .
C1 C2 1.408(9) .
C1 C10 1.473(8) .
C2 C3 1.369(8) .
C2 C11 1.438(8) .
C3 C4 1.423(8) .
C3 C13 1.497(9) .
C4 C5 1.403(8) .
C4 N1 1.411(7) .
C5 C6 1.398(8) .
C5 C21 1.539(8) .
C6 N2 1.407(7) .
C6 C7 1.406(8) .
C7 C8 1.395(8) .
C7 C14 1.499(8) .
C8 C9 1.392(8) .
C8 C16 1.422(8) .
C9 N2 1.323(7) .
C9 C15 1.498(8) .
C10 H10A 0.9600 .
C10 H10B 0.9600 .
C10 H10C 0.9600 .
C11 C12 1.188(8) .
C13 H13A 0.9600 .
C13 H13B 0.9600 .
C13 H13C 0.9600 .
C14 H14A 0.9600 .
C14 H14B 0.9600 .
C14 H14C 0.9600 .
C15 H15A 0.9600 .
C15 H15B 0.9600 .
C15 H15C 0.9600 .
C16 C17 1.192(9) .
C17 Si1 1.828(8) .
C18 Si1 1.786(10) .
C18 H18A 0.9600 .
C18 H18B 0.9600 .
C18 H18C 0.9600 .
C19 Si1 1.832(10) .
C19 H19A 0.9600 .
C19 H19B 0.9600 .
C19 H19C 0.9600 .
C20 Si1 1.816(11) .
C20 H20A 0.9600 .
C20 H20B 0.9600 .
C20 H20C 0.9600 .
C18' Si1 1.816(10) .
C18' H18D 0.9600 .
C18' H18E 0.9600 .
C18' H18F 0.9600 .
C19' Si1 1.781(10) .
C19' H19D 0.9600 .
C19' H19E 0.9600 .
C19' H19F 0.9600 .
C20' Si1 1.864(10) .
C20' H20D 0.9600 .
C20' H20E 0.9600 .
C20' H20F 0.9600 .
C21 C22' 1.546(10) .
C21 C22 1.548(11) .
C22 C23 1.528(11) .
C23 C24 1.523(11) .
C24 C25 1.578(11) .
C25 C26 1.509(11) .
C26 C25' 1.492(11) .
C26 C27 1.540(9) .
C27 H27A 0.9600 .
C27 H27B 0.9600 .
C27 H27C 0.9600 .
C28 N3 1.340(7) .
C28 C29 1.402(8) .
C28 C37 1.484(8) .
C29 C30 1.380(8) .
C29 C38 1.440(7) .
C30 C31 1.413(7) .
C30 C40 1.496(8) .
C31 N3 1.399(7) .
C31 C32 1.400(7) .
C32 C33 1.417(7) .
C32 C48 1.489(8) .
C33 N4 1.388(7) .
C33 C34 1.421(7) .
C34 C35 1.382(7) .
C34 C41 1.488(8) .
C35 C36 1.400(8) .
C35 C43 1.445(7) .
C36 N4 1.344(6) .
C36 C42 1.491(8) .
C37 H37A 0.9600 .
C37 H37B 0.9600 .
C37 H37C 0.9600 .
C38 C39 1.182(7) .
C39 C39 1.384(11) 4_655
C40 H40A 0.9600 .
C40 H40B 0.9600 .
C40 H40C 0.9600 .
C41 H41A 0.9600 .
C41 H41B 0.9600 .
C41 H41C 0.9600 .
C42 H42A 0.9600 .
C42 H42B 0.9600 .
C42 H42C 0.9600 .
C43 C44 1.198(8) .
C44 Si2 1.823(6) .
C45 Si2 1.865(10) .
C45 H45A 0.9600 .
C45 H45B 0.9600 .
C45 H45C 0.9600 .
C46 Si2 1.785(9) .
C46 H46A 0.9600 .
C46 H46B 0.9600 .
C46 H46C 0.9600 .
C47 Si2 1.843(9) .
C47 H47A 0.9600 .
C47 H47B 0.9600 .
C47 H47C 0.9600 .
C48 C49 1.523(8) .
C48 H48A 0.9700 .
C48 H48B 0.9700 .
C49 C50 1.510(9) .
C49 H49A 0.9700 .
C49 H49B 0.9700 .
C50 C51 1.478(10) .
C50 H50A 0.9700 .
C50 H50B 0.9700 .
C51 C52 1.504(11) .
C51 H51A 0.9700 .
C51 H51B 0.9700 .
C52 C53 1.595(13) .
C52 H52A 0.9700 .
C52 H52B 0.9700 .
C53 C54 1.522(14) .
C53 H53A 0.9700 .
C53 H53B 0.9700 .
C54 H54A 0.9600 .
C54 H54B 0.9600 .
C54 H54C 0.9600 .
C22' C23' 1.525(10) .
C23' C24' 1.510(11) .
C24' C25' 1.538(10) .
C12 C12 1.363(12) 4_655

loop_
_geom_torsion_atom_site_label_1
_geom_torsion_atom_site_label_2
_geom_torsion_atom_site_label_3
_geom_torsion_atom_site_label_4
_geom_torsion
_geom_torsion_site_symmetry_4
N1 C1 C2 C3 1.0(7) .
C10 C1 C2 C3 179.0(6) .
N1 C1 C2 C11 -178.2(5) .
C10 C1 C2 C11 -0.2(10) .
C1 C2 C3 C4 -0.7(7) .
C11 C2 C3 C4 178.6(6) .
C1 C2 C3 C13 179.6(5) .
C11 C2 C3 C13 -1.1(10) .
C2 C3 C4 C5 -177.8(6) .
C13 C3 C4 C5 1.9(11) .
C2 C3 C4 N1 0.1(6) .
C13 C3 C4 N1 179.8(6) .
N1 C4 C5 C6 1.0(8) .
C3 C4 C5 C6 178.7(6) .
N1 C4 C5 C21 179.9(5) .
C3 C4 C5 C21 -2.5(9) .
C4 C5 C6 N2 -4.4(8) .
C21 C5 C6 N2 176.7(4) .
C4 C5 C6 C7 178.6(6) .
C21 C5 C6 C7 -0.3(9) .
C5 C6 C7 C8 177.1(6) .
N2 C6 C7 C8 -0.2(6) .
C5 C6 C7 C14 -3.8(11) .
N2 C6 C7 C14 178.9(6) .
C6 C7 C8 C9 -0.7(7) .
C14 C7 C8 C9 -179.9(6) .
C6 C7 C8 C16 -179.3(6) .
C14 C7 C8 C16 1.5(10) .
C7 C8 C9 N2 1.3(7) .
C16 C8 C9 N2 180.0(6) .
C7 C8 C9 C15 179.8(6) .
C16 C8 C9 C15 -1.5(11) .
C3 C2 C11 C12 -59(11) .
C1 C2 C11 C12 120(11) .
C9 C8 C16 C17 -157(22) .
C7 C8 C16 C17 21(23) .
C8 C16 C17 Si1 -14(31) .
C6 C5 C21 C22' 84.3(7) .
C4 C5 C21 C22' -94.6(7) .
C6 C5 C21 C22 100.1(7) .
C4 C5 C21 C22 -78.8(8) .
C5 C21 C22 C23 172.2(7) .
C22' C21 C22 C23 -91(2) .
C21 C22 C23 C24 61.8(12) .
C22 C23 C24 C25 170.3(10) .
C23 C24 C25 C26 92.6(11) .
C24 C25 C26 C25' -89.9(9) .
C24 C25 C26 C27 172.0(8) .
N3 C28 C29 C30 0.5(6) .
C37 C28 C29 C30 -180.0(6) .
N3 C28 C29 C38 177.4(5) .
C37 C28 C29 C38 -3.1(10) .
C28 C29 C30 C31 -0.9(6) .
C38 C29 C30 C31 -177.7(5) .
C28 C29 C30 C40 178.7(5) .
C38 C29 C30 C40 1.9(9) .
C29 C30 C31 N3 1.0(6) .
C40 C30 C31 N3 -178.6(5) .
C29 C30 C31 C32 178.3(6) .
C40 C30 C31 C32 -1.3(10) .
N3 C31 C32 C33 0.8(8) .
C30 C31 C32 C33 -176.2(5) .
N3 C31 C32 C48 -180.0(5) .
C30 C31 C32 C48 3.0(9) .
C31 C32 C33 N4 -0.5(8) .
C48 C32 C33 N4 -179.8(5) .
C31 C32 C33 C34 178.1(5) .
C48 C32 C33 C34 -1.2(9) .
N4 C33 C34 C35 -0.6(6) .
C32 C33 C34 C35 -179.3(6) .
N4 C33 C34 C41 179.0(5) .
C32 C33 C34 C41 0.2(10) .
C33 C34 C35 C36 0.3(6) .
C41 C34 C35 C36 -179.3(5) .
C33 C34 C35 C43 178.9(5) .
C41 C34 C35 C43 -0.7(9) .
C34 C35 C36 N4 0.1(6) .
C43 C35 C36 N4 -178.5(5) .
C34 C35 C36 C42 -179.0(6) .
C43 C35 C36 C42 2.4(10) .
C30 C29 C38 C39 19(9) .
C28 C29 C38 C39 -157(8) .
C29 C38 C39 C39 99(62) 4_655
C34 C35 C43 C44 -34(8) .
C36 C35 C43 C44 144(7) .
C35 C43 C44 Si2 -19(12) .
C31 C32 C48 C49 -86.2(6) .
C33 C32 C48 C49 93.0(6) .
C32 C48 C49 C50 173.5(5) .
C48 C49 C50 C51 70.8(8) .
C49 C50 C51 C52 173.2(7) .
C50 C51 C52 C53 -173.5(8) .
C51 C52 C53 C54 173.0(9) .
C5 C21 C22' C23' -170.0(6) .
C22 C21 C22' C23' 101(2) .
C21 C22' C23' C24' -68.9(11) .
C22' C23' C24' C25' -170.9(9) .
C25 C26 C25' C24' 89.1(9) .
C27 C26 C25' C24' -169.1(8) .
C23' C24' C25' C26 -90.2(11) .
C2 C1 N1 C4 -1.0(6) .
C10 C1 N1 C4 -179.1(5) .
C2 C1 N1 B1 174.8(5) .
C10 C1 N1 B1 -3.4(9) .
C5 C4 N1 C1 178.8(5) .
C3 C4 N1 C1 0.6(6) .
C5 C4 N1 B1 3.0(8) .
C3 C4 N1 B1 -175.2(5) .
F1 B1 N1 C1 61.1(7) .
F2 B1 N1 C1 -59.4(7) .
N2 B1 N1 C1 -178.1(5) .
F1 B1 N1 C4 -123.9(5) .
F2 B1 N1 C4 115.7(5) .
N2 B1 N1 C4 -3.1(7) .
C8 C9 N2 C6 -1.4(6) .
C15 C9 N2 C6 180.0(5) .
C8 C9 N2 B1 177.7(5) .
C15 C9 N2 B1 -0.9(9) .
C5 C6 N2 C9 -176.7(5) .
C7 C6 N2 C9 1.0(6) .
C5 C6 N2 B1 4.2(8) .
C7 C6 N2 B1 -178.1(5) .
F1 B1 N2 C9 -58.8(7) .
F2 B1 N2 C9 61.6(7) .
N1 B1 N2 C9 -179.5(5) .
F1 B1 N2 C6 120.2(5) .
F2 B1 N2 C6 -119.4(5) .
N1 B1 N2 C6 -0.6(7) .
C29 C28 N3 C31 0.1(6) .
C37 C28 N3 C31 -179.4(5) .
C29 C28 N3 B2 -179.2(5) .
C37 C28 N3 B2 1.3(8) .
C32 C31 N3 C28 -178.3(5) .
C30 C31 N3 C28 -0.7(6) .
C32 C31 N3 B2 0.9(8) .
C30 C31 N3 B2 178.6(5) .
F3 B2 N3 C28 57.5(7) .
F4 B2 N3 C28 -64.3(7) .
N4 B2 N3 C28 176.8(5) .
F3 B2 N3 C31 -121.6(5) .
F4 B2 N3 C31 116.6(5) .
N4 B2 N3 C31 -2.4(7) .
C35 C36 N4 C33 -0.5(6) .
C42 C36 N4 C33 178.7(5) .
C35 C36 N4 B2 -179.5(5) .
C42 C36 N4 B2 -0.3(8) .
C32 C33 N4 C36 179.6(5) .
C34 C33 N4 C36 0.7(6) .
C32 C33 N4 B2 -1.5(8) .
C34 C33 N4 B2 179.6(5) .
F3 B2 N4 C36 -59.0(7) .
F4 B2 N4 C36 62.7(7) .
N3 B2 N4 C36 -178.5(5) .
F3 B2 N4 C33 122.2(5) .
F4 B2 N4 C33 -116.1(5) .
N3 B2 N4 C33 2.7(7) .
C16 C17 Si1 C19' 165(10) .
C16 C17 Si1 C18 6(10) .
C16 C17 Si1 C18' 42(10) .
C16 C17 Si1 C20 -119(10) .
C16 C17 Si1 C19 125(10) .
C16 C17 Si1 C20' -73(10) .
C43 C44 Si2 C46 161(6) .
C43 C44 Si2 C47 35(6) .
C43 C44 Si2 C45 -82(6) .
C2 C11 C12 C12 -85(36) 4_655
